data_7110853
loop_
_publ_author_name
'Brussee, Edward A. C.'
'Meetsma, Auke'
'Hessen, Bart'
'Teuben, Jan H.'

_publ_section_title
;
 The N,N&#x2032;-bis(trimethylsilyl)pentafluorobenzamidinate ligand:
 enhanced ethene oligomerisation with a neutral V(iii) bis(benzamidinate)
 alkyl catalyst
;
_journal_issue 6
_journal_name_full 'Chemical Communications'
_journal_page_first 497
_journal_paper_doi 10.1039/b000397m
_journal_year 2000
_chemical_compound_source 'by syntheses'
_chemical_formula_moiety 'C33 H41 Cl F10 N5 Si4 V'
_chemical_formula_sum 'C33 H41 Cl F10 N5 Si4 V'
_chemical_formula_weight 896.44
_chemical_name_systematic
;
 ?
;
_space_group_IT_number 2
_symmetry_cell_setting triclinic
_symmetry_space_group_name_Hall '-P 1'
_symmetry_space_group_name_H-M 'P -1'
_atom_sites_solution_hydrogens geom
_atom_sites_solution_primary direct
_atom_sites_solution_secondary difmap
_cell_angle_alpha 86.41(1)
_cell_angle_beta 74.73(1)
_cell_angle_gamma 67.63(1)
_cell_formula_units_Z 2
_cell_length_a 10.206(2)
_cell_length_b 13.176(2)
_cell_length_c 17.922(3)
_cell_measurement_reflns_used 22
_cell_measurement_temperature 130
_cell_measurement_theta_max 20.48
_cell_measurement_theta_min 18.08
_cell_volume 2148.1(7)
_computing_cell_refinement 'SET4 (de Boer & Duisenberg, 1984)'
_computing_data_collection 'CAD4-UNIX Software Version 5.1, 1994'
_computing_data_reduction 'HELENA (Spek, 1993)'
_computing_molecular_graphics
;
 PLUTO (Meetsma, 1997)
 ORTEP (Burnett et al., 1996)
 PLATON (Spek, 1994, 1996)
;
_computing_publication_material 'PLATON (Spek, 1990)'
_computing_structure_refinement 'SHELXL-97 (Sheldrick, 1997)'
_computing_structure_solution
;
 DIRDIF-97 (Beurskens et al., 1997)
;
_diffrn_ambient_temperature 130
_diffrn_measurement_device_type
;
     Enraf Nonius CAD-4F diffractometer
;
_diffrn_measurement_method \w/2\q
_diffrn_radiation_detector
;
     scintillation NaI crystal with photomultiplier
;
_diffrn_radiation_monochromator 'perpendicular mounted graphite'
_diffrn_radiation_source 'fine focus sealed Philips Mo tube '
_diffrn_radiation_type 'Mo K\a'
_diffrn_radiation_wavelength .71073
_diffrn_reflns_av_R_equivalents 0.1167
_diffrn_reflns_av_sigmaI/netI 0.0187
_diffrn_reflns_limit_h_max 13
_diffrn_reflns_limit_h_min -12
_diffrn_reflns_limit_k_max 17
_diffrn_reflns_limit_k_min -17
_diffrn_reflns_limit_l_max 15
_diffrn_reflns_limit_l_min 0
_diffrn_reflns_number 8473
_diffrn_reflns_reduction_process
;
 Intensity data were corrected for Lorentz and polarization  effects, scale
 variation, but not for absorption and reduced to F~o~^2^
;
_diffrn_reflns_theta_max 27.46
_diffrn_reflns_theta_min 1.18
_diffrn_standards_decay_% 1.0
_diffrn_standards_interval_time 180
_diffrn_standards_number 3
_exptl_absorpt_coefficient_mu .48
_exptl_absorpt_correction_type none
_exptl_crystal_colour 'colorless transparent'
_exptl_crystal_density_diffrn 1.386
_exptl_crystal_density_meas ?
_exptl_crystal_description parallelepiped
_exptl_crystal_F_000 920
_exptl_crystal_size_max 0.50
_exptl_crystal_size_mid 0.37
_exptl_crystal_size_min 0.33
_refine_diff_density_max .408
_refine_diff_density_min -.355
_refine_diff_density_rms .056
_refine_ls_extinction_method none
_refine_ls_goodness_of_fit_ref 1.101
_refine_ls_hydrogen_treatment mixed
_refine_ls_matrix_type full
_refine_ls_number_parameters 650
_refine_ls_number_reflns 8144
_refine_ls_number_restraints 0
_refine_ls_restrained_S_all 1.101
_refine_ls_R_factor_all 0.0412
_refine_ls_R_factor_gt 0.0356
_refine_ls_shift/su_max 0.001
_refine_ls_shift/su_mean 0.000
_refine_ls_structure_factor_coef Fsqd
_refine_ls_weighting_details 'w=1/[\s^2^(Fo^2^)+(0.0542P)^2^+1.0579P] where P=(Fo^2^+2Fc^2^)/3'
_refine_ls_weighting_scheme calc
_refine_ls_wR_factor_gt 0.0933
_refine_ls_wR_factor_ref 0.0986
_reflns_number_gt 7274
_reflns_number_total 8160
_reflns_threshold_expression >2sigma(I)
_cod_data_source_file b000397msup1.cif
_cod_data_source_block c33h41cl
_cod_depositor_comments
;
The following automatic conversions were performed:

'_symmetry_cell_setting' value 'Triclinic' changed to 'triclinic'
according to /home/saulius/struct/CIF-dictionaries/cif_core.dic
dictionary named 'cif_core.dic' version 2.4.2 from
2011-04-26.

'_exptl_absorpt_correction_type' value ' none' changed
to 'none' according to
/home/saulius/struct/CIF-dictionaries/cif_core.dic dictionary named
'cif_core.dic' version 2.4.2 from 2011-04-26.

Automatic conversion script
Id: cif_fix_values 1891 2012-01-12 08:04:46Z andrius 

The following automatic conversions were performed:

'_exptl_crystal_density_meas' value 'Not Measured' was changed to '?'
- the value is perceived as not measured.

Automatic conversion script
Id: cif_fix_values 3008 2015-01-20 13:52:24Z robertas 

The following automatic conversions were performed:

'_refine_ls_weighting_scheme' value 'calc
w=1/[\s^2^(Fo^2^)+(0.0542P)^2^+1.0579P] where P=(Fo^2^+2Fc^2^)/3' was
changed to 'calc'. New tag '_refine_ls_weighting_details' was
created. The value of the new tag was set to
'w=1/[\s^2^(Fo^2^)+(0.0542P)^2^+1.0579P] where P=(Fo^2^+2Fc^2^)/3'.

Automatic conversion script
Id: cif_fix_values 3143 2015-03-26 13:38:13Z robertas 
;
_cod_database_code 7110853

loop_
_symmetry_equiv_pos_as_xyz
x,y,z
-x,-y,-z

loop_
_atom_site_aniso_label
_atom_site_aniso_U_11
_atom_site_aniso_U_22
_atom_site_aniso_U_33
_atom_site_aniso_U_23
_atom_site_aniso_U_13
_atom_site_aniso_U_12
V1 .0185(1) .0193(1) .0233(2) .0027(1) -.0086(1) -.0041(1)
Cl .0534(3) .0419(3) .0340(4) .0038(2) -.0271(3) -.0045(2)
Si1 .0288(3) .0328(3) .0404(4) .0116(2) -.0102(2) -.0161(2)
Si2 .0186(2) .0244(2) .0380(4) .0036(2) -.0039(2) -.0055(2)
Si3 .0269(2) .0248(2) .0263(4) .0043(2) -.0130(2) -.0089(2)
Si4 .0311(3) .0252(2) .0329(4) .0012(2) -.0127(2) -.0129(2)
F1 .0502(7) .0369(6) .0395(9) .0053(5) -.0289(6) -.0070(5)
F2 .0727(10) .0495(8) .0430(10) -.0108(7) -.0267(7) -.0168(7)
F3 .0594(8) .0268(6) .0559(10) -.0124(6) -.0096(7) -.0055(6)
F4 .0455(7) .0245(6) .0600(10) .0088(5) -.0242(6) -.0005(5)
F5 .0432(7) .0327(6) .0389(9) .0042(5) -.0249(6) -.0080(5)
F6 .0427(7) .0327(6) .0350(8) .0022(5) -.0003(5) -.0088(5)
F7 .0714(9) .0509(8) .0380(9) .0201(6) -.0186(7) -.0355(7)
F8 .0754(10) .0275(6) .0829(12) .0276(7) -.0414(9) -.0204(6)
F9 .0415(7) .0217(6) .0866(12) -.0016(6) -.0208(7) .0017(5)
F10 .0312(6) .0329(6) .0446(9) .0001(5) -.0025(5) -.0045(5)
N1 .0216(7) .0240(7) .0271(10) .0053(6) -.0096(6) -.0083(5)
N2 .0198(6) .0204(6) .0254(10) .0020(6) -.0067(6) -.0052(5)
N3 .0216(7) .0203(6) .0272(10) .0041(6) -.0090(6) -.0057(5)
N4 .0251(7) .0218(7) .0263(11) .0021(6) -.0112(6) -.0076(6)
N5 .0275(8) .0284(8) .0317(11) .0028(7) -.0075(7) -.0067(6)
C1 .0235(8) .0202(7) .0230(12) .0042(7) -.0127(7) -.0050(6)
C2 .0244(8) .0218(8) .0264(13) .0016(7) -.0075(7) -.0083(6)
C3 .0311(9) .0267(9) .0320(14) .0050(8) -.0133(8) -.0083(7)
C4 .0431(11) .0369(10) .0267(14) -.0035(9) -.0113(9) -.0159(9)
C5 .0385(10) .0232(9) .0374(15) -.0040(8) -.0046(9) -.0083(8)
C6 .0303(9) .0224(8) .0371(15) .0082(8) -.0118(8) -.0058(7)
C7 .0295(9) .0253(8) .0287(14) .0037(7) -.0121(8) -.0100(7)
C8 .0348(11) .0497(13) .0393(17) .0010(11) .0011(10) -.0236(10)
C9 .0364(12) .0367(11) .073(2) -.0056(12) -.0047(12) -.0200(10)
C10 .065(2) .085(2) .075(3) .056(2) -.0321(18) -.0408(18)
C11 .0286(10) .0353(11) .0578(19) .0133(11) -.0046(10) -.0131(8)
C12 .0281(10) .0388(11) .064(2) .0076(11) -.0205(11) -.0099(9)
C13 .0354(11) .0411(12) .0463(18) -.0049(10) .0094(11) -.0116(9)
C14 .0209(8) .0191(7) .0264(12) .0028(7) -.0048(7) -.0040(6)
C15 .0295(9) .0190(8) .0316(13) .0036(7) -.0135(8) -.0084(7)
C16 .0343(9) .0253(8) .0318(14) .0033(8) -.0123(8) -.0113(7)
C17 .0499(12) .0335(10) .0354(15) .0123(9) -.0193(10) -.0236(9)
C18 .0522(12) .0224(9) .0535(17) .0155(9) -.0322(11) -.0160(8)
C19 .0360(10) .0202(8) .0563(17) .0018(9) -.0206(10) -.0051(7)
C20 .0289(9) .0243(8) .0380(14) .0025(8) -.0121(8) -.0079(7)
C21 .0683(18) .0367(12) .080(3) .0156(13) -.0575(18) -.0139(12)
C22 .0360(11) .0486(13) .0422(17) .0102(11) -.0192(11) -.0243(10)
C23 .0540(15) .0680(17) .0330(18) -.0089(12) -.0016(12) -.0349(14)
C24B .046(3) .056(4) .052(4) -.024(3) -.002(2) -.018(3)
C25 .133(4) .104(3) .079(3) .040(2) -.059(3) -.102(3)
C26D .057(5) .055(3) .096(10) -.020(6) -.054(5) -.010(3)
C27 .0289(9) .0290(9) .0248(13) .0024(8) -.0097(8) -.0083(7)
C28 .0223(8) .0335(9) .0279(13) -.0042(8) -.0073(7) -.0065(7)
C29 .0293(10) .0570(14) .0344(16) .0077(11) -.0096(9) -.0076(10)
C30 .0301(11) .089(2) .0348(18) .0011(14) -.0022(10) -.0143(12)
C31 .0229(10) .0653(16) .0505(19) -.0226(13) -.0058(10) -.0008(10)
C32 .0306(10) .0351(11) .0629(19) -.0085(11) -.0180(11) -.0003(9)
C33 .0309(10) .0315(10) .0427(16) -.0010(9) -.0135(9) -.0079(8)
C24A .056(7) .068(8) .066(7) -.026(6) .000(5) -.036(7)
C26C .063(8) .028(3) .073(12) -.001(5) -.050(7) -.012(4)

loop_
_atom_site_label
_atom_site_thermal_displace_type
_atom_site_fract_x
_atom_site_fract_y
_atom_site_fract_z
_atom_site_occupancy
_atom_site_U_iso_or_equiv
V1 Uani .11395(3) .06864(2) .29807(2) 1.000 .0207(1)
Cl Uani .20139(6) .01440(4) .40624(4) 1.000 .0441(2)
Si1 Uani -.01484(6) -.15285(4) .33650(4) 1.000 .0329(2)
Si2 Uani .47068(5) -.06554(4) .17305(4) 1.000 .0286(2)
Si3 Uani -.03983(5) .14824(4) .13432(3) 1.000 .0252(2)
Si4 Uani .21676(6) .29445(4) .32372(4) 1.000 .0281(2)
F1 Uani .17591(14) -.18328(10) .10414(8) 1.000 .0418(4)
F2 Uani .30589(17) -.38955(12) .04248(9) 1.000 .0540(5)
F3 Uani .49431(16) -.54791(10) .10902(9) 1.000 .0511(5)
F4 Uani .55101(14) -.49947(9) .23945(9) 1.000 .0454(5)
F5 Uani .42173(13) -.29348(9) .30150(8) 1.000 .0374(4)
F6 Uani .24471(14) .28251(10) .07723(7) 1.000 .0405(4)
F7 Uani .16730(17) .47766(11) .01185(8) 1.000 .0496(5)
F8 Uani -.07418(18) .64989(10) .08626(10) 1.000 .0586(6)
F9 Uani -.24223(14) .62160(9) .22538(10) 1.000 .0531(5)
F10 Uani -.16570(12) .42517(9) .29043(8) 1.000 .0400(4)
N1 Uani .08751(15) -.07780(12) .28505(10) 1.000 .0239(5)
N2 Uani .28992(15) -.04694(11) .22251(9) 1.000 .0225(4)
N3 Uani .04079(15) .16042(11) .20641(10) 1.000 .0233(5)
N4 Uani .15092(16) .21713(11) .27870(10) 1.000 .0239(5)
N5 Uani -.10079(17) .16518(13) .36848(10) 1.000 .0305(5)
C1 Uani .22202(18) -.11608(13) .23851(11) 1.000 .0220(5)
C2 Uani .29383(18) -.23247(14) .20482(12) 1.000 .0242(6)
C3 Uani .2683(2) -.26016(15) .13877(13) 1.000 .0299(6)
C4 Uani .3343(2) -.36517(17) .10624(13) 1.000 .0346(7)
C5 Uani .4306(2) -.44600(15) .14024(14) 1.000 .0349(7)
C6 Uani .4583(2) -.42122(14) .20561(13) 1.000 .0309(6)
C7 Uani .3904(2) -.31500(14) .23787(12) 1.000 .0271(6)
C8 Uani -.2014(2) -.0541(2) .38370(16) 1.000 .0411(8)
C9 Uani -.0295(3) -.2522(2) .2724(2) 1.000 .0484(9)
C10 Uani .0743(4) -.2296(3) .4119(3) 1.000 .0708(14)
C11 Uani .4670(2) .06498(18) .12749(18) 1.000 .0421(8)
C12 Uani .5804(3) -.0987(2) .24522(18) 1.000 .0430(8)
C13 Uani .5539(3) -.1755(2) .09503(17) 1.000 .0456(8)
C14 Uani .08159(18) .23788(13) .22409(11) 1.000 .0236(5)
C15 Uani .04267(19) .34774(13) .18594(12) 1.000 .0259(6)
C16 Uani .1241(2) .36487(15) .11555(13) 1.000 .0298(6)
C17 Uani .0867(2) .46538(16) .08118(14) 1.000 .0360(7)
C18 Uani -.0367(3) .55210(15) .11896(15) 1.000 .0390(8)
C19 Uani -.1209(2) .53795(15) .18902(15) 1.000 .0374(7)
C20 Uani -.0811(2) .43662(15) .22162(13) 1.000 .0304(6)
C21 Uani -.1703(3) .2820(2) .1114(2) 1.000 .0563(12)
C22 Uani -.1443(3) .0592(2) .17086(16) 1.000 .0383(8)
C23 Uani .1070(3) .0840(3) .04560(17) 1.000 .0495(10)
C24B Uani .0642(8) .3836(11) .4043(6) .60(3) .053(2)
C25 Uani .2673(6) .3974(4) .2601(3) 1.000 .0830(19)
C26D Uani .4001(15) .2019(10) .3340(11) .60(3) .065(4)
C27 Uani -.2163(2) .21676(15) .40341(12) 1.000 .0279(6)
C28 Uani -.36372(19) .28074(16) .44614(12) 1.000 .0287(6)
C29 Uani -.4246(2) .2451(2) .51625(15) 1.000 .0429(8)
C30 Uani -.5676(3) .3076(3) .55522(17) 1.000 .0550(10)
C31 Uani -.6470(2) .4030(2) .52526(17) 1.000 .0507(9)
C32 Uani -.5863(2) .43776(19) .45619(17) 1.000 .0449(8)
C33 Uani -.4434(2) .37738(16) .41563(15) 1.000 .0353(7)
C24A Uani .0977(19) .3350(19) .4191(9) .40(3) .061(4)
C26C Uani .362(2) .2025(11) .3678(13) .40(3) .050(5)
H8" Uiso -.248(3) -.005(3) .3452(18) 1.000 .060(8)
H8 Uiso -.198(3) -.008(3) .4243(19) 1.000 .067(9)
H8' Uiso -.255(4) -.092(3) .403(2) 1.000 .077(10)
H9" Uiso .057(3) -.317(2) .2542(16) 1.000 .056(8)
H10 Uiso .172(5) -.274(4) .397(2) 1.000 .111(15)
H10' Uiso .023(4) -.258(3) .437(2) 1.000 .086(12)
H10" Uiso .085(5) -.181(3) .442(2) 1.000 .097(15)
H11 Uiso .414(4) .074(3) .090(2) 1.000 .080(11)
H9 Uiso -.051(3) -.226(2) .2239(19) 1.000 .054(9)
H9' Uiso -.108(4) -.280(3) .2980(19) 1.000 .075(9)
H12 Uiso .534(4) -.049(3) .288(2) 1.000 .087(11)
H12' Uiso .676(4) -.101(3) .223(2) 1.000 .092(11)
H12" Uiso .590(3) -.167(3) .2638(17) 1.000 .060(8)
H13 Uiso .570(4) -.249(3) .113(2) 1.000 .080(10)
H13' Uiso .648(4) -.175(3) .067(2) 1.000 .085(11)
H13" Uiso .493(3) -.165(2) .0601(18) 1.000 .061(9)
H21 Uiso -.248(3) .318(3) .1652(19) 1.000 .065(9)
H21' Uiso -.220(4) .264(3) .081(2) 1.000 .076(10)
H21" Uiso -.131(4) .333(3) .0897(19) 1.000 .075(10)
H22 Uiso -.079(3) -.013(3) .1825(18) 1.000 .064(9)
H22' Uiso -.187(3) .048(2) .1336(17) 1.000 .054(8)
H22" Uiso -.223(3) .093(2) .2154(16) 1.000 .041(7)
H23 Uiso .152(4) .128(3) .0268(19) 1.000 .069(9)
H23' Uiso .062(4) .075(3) .006(2) 1.000 .073(10)
H23" Uiso .181(4) .010(3) .058(2) 1.000 .082(11)
H24D Uiso -.00581 .44302 .38242 .60(3) .0791
H24E Uiso .10484 .41505 .43640 .60(3) .0791
H24F Uiso .01399 .33936 .43615 .60(3) .0791
H25 Uiso .311(8) .379(6) .213(5) 1.000 .22(4)
H25' Uiso .307(4) .436(3) .288(2) 1.000 .089(11)
H25" Uiso .173(5) .455(4) .267(3) 1.000 .115(18)
H26D Uiso .39110 .13971 .36487 .60(3) .0972
H26E Uiso .43986 .24241 .35989 .60(3) .0972
H26F Uiso .46609 .17476 .28263 .60(3) .0972
H29 Uiso -.375(3) .180(3) .5331(17) 1.000 .059(8)
H30 Uiso -.608(3) .286(3) .601(2) 1.000 .069(10)
H31 Uiso -.741(4) .441(3) .5545(19) 1.000 .077(10)
H32 Uiso -.643(3) .503(2) .4394(17) 1.000 .057(8)
H33 Uiso -.396(3) .400(2) .3652(16) 1.000 .048(7)
H11' Uiso .560(4) .059(2) .1062(18) 1.000 .065(9)
H11" Uiso .431(3) .126(2) .1640(16) 1.000 .048(7)
H24A Uiso -.00275 .37721 .41559 .40(3) .0925
H24B Uiso .13050 .38046 .44523 .40(3) .0925
H24C Uiso .10030 .26942 .44869 .40(3) .0925
H26A Uiso .32225 .15842 .40626 .40(3) .0743
H26B Uiso .39811 .24665 .39315 .40(3) .0743
H26C Uiso .44349 .15371 .32747 .40(3) .0743

loop_
_atom_type_symbol
_atom_type_description
_atom_type_scat_dispersion_real
_atom_type_scat_dispersion_imag
_atom_type_scat_source
V V .3005 .5294 'International Tables Vol C Tables 4.2.6.8 and 6.1.1.4'
Si Si .0817 .0704 'International Tables Vol C Tables 4.2.6.8 and 6.1.1.4'
N N .0061 .0033 'International Tables Vol C Tables 4.2.6.8 and 6.1.1.4'
F F .0171 .0103 'International Tables Vol C Tables 4.2.6.8 and 6.1.1.4'
Cl Cl .1484 .1585 'International Tables Vol C Tables 4.2.6.8 and 6.1.1.4'
H H .0000 .0000 'International Tables Vol C Tables 4.2.6.8 and 6.1.1.4'
C C .0033 .0016 'International Tables Vol C Tables 4.2.6.8 and 6.1.1.4'

loop_
_geom_angle_atom_site_label_1
_geom_angle_atom_site_label_2
_geom_angle_atom_site_label_3
_geom_angle
_geom_angle_publ_flag
Cl V1 N1 93.73(5) yes
Cl V1 N2 95.60(5) yes
Cl V1 N3 163.31(5) yes
Cl V1 N4 99.52(5) yes
Cl V1 N5 91.33(5) yes
N1 V1 N2 65.59(6) yes
N1 V1 N3 102.94(6) yes
N1 V1 N4 164.65(7) yes
N1 V1 N5 100.34(7) yes
N2 V1 N3 92.05(6) yes
N2 V1 N4 105.13(6) yes
N2 V1 N5 164.63(7) yes
N3 V1 N4 64.10(6) yes
N3 V1 N5 84.98(7) yes
N4 V1 N5 87.15(7) yes
N1 Si1 C8 108.06(10) yes
N1 Si1 C9 112.29(12) yes
N1 Si1 C10 109.00(15) yes
C8 Si1 C9 109.16(13) yes
C8 Si1 C10 109.32(17) yes
C9 Si1 C10 108.96(16) yes
N2 Si2 C11 107.48(9) yes
N2 Si2 C12 107.68(12) yes
N2 Si2 C13 113.27(12) yes
C11 Si2 C12 110.54(12) yes
C11 Si2 C13 107.77(13) yes
C12 Si2 C13 110.08(13) yes
N3 Si3 C21 113.11(11) yes
N3 Si3 C22 107.26(11) yes
N3 Si3 C23 108.89(12) yes
C21 Si3 C22 107.74(14) yes
C21 Si3 C23 109.62(15) yes
C22 Si3 C23 110.18(14) yes
N4 Si4 C24B 109.4(3) yes
N4 Si4 C25 112.89(19) yes
N4 Si4 C26D 107.2(5) yes
N4 Si4 C24A 107.7(7) yes
N4 Si4 C26C 110.1(5) yes
C24B Si4 C25 102.1(4) yes
C24B Si4 C26D 124.7(7) yes
C25 Si4 C26D 100.2(5) yes
C24A Si4 C25 120.2(8) yes
C25 Si4 C26C 114.8(7) yes
C24A Si4 C26C 88.7(10) yes
V1 N1 Si1 138.65(10) yes
V1 N1 C1 88.42(11) yes
Si1 N1 C1 128.06(12) yes
V1 N2 Si2 137.67(9) yes
V1 N2 C1 89.29(11) yes
Si2 N2 C1 131.74(13) yes
V1 N3 Si3 138.08(8) yes
V1 N3 C14 89.61(12) yes
Si3 N3 C14 132.31(13) yes
V1 N4 Si4 136.99(9) yes
V1 N4 C14 89.21(11) yes
Si4 N4 C14 133.08(12) yes
V1 N5 C27 177.51(17) yes
N1 C1 N2 116.51(15) yes
N1 C1 C2 122.01(17) yes
N2 C1 C2 121.48(17) yes
C1 C2 C3 121.14(17) no
C1 C2 C7 121.61(18) no
C3 C2 C7 117.24(17) no
F1 C3 C2 119.77(17) yes
F1 C3 C4 118.0(2) yes
C2 C3 C4 122.23(19) no
F2 C4 C3 120.7(2) yes
F2 C4 C5 119.90(19) yes
C3 C4 C5 119.4(2) no
F3 C5 C4 119.5(2) yes
F3 C5 C6 120.65(18) yes
C4 C5 C6 119.80(18) no
F4 C6 C5 120.26(17) yes
F4 C6 C7 119.65(19) yes
C5 C6 C7 120.09(18) no
F5 C7 C2 120.38(16) yes
F5 C7 C6 118.37(17) yes
C2 C7 C6 121.24(19) no
N3 C14 N4 116.78(15) yes
N3 C14 C15 121.46(17) yes
N4 C14 C15 121.68(16) yes
C14 C15 C16 123.19(17) no
C14 C15 C20 120.14(18) no
C16 C15 C20 116.67(17) no
F6 C16 C15 120.11(16) yes
F6 C16 C17 117.3(2) yes
C15 C16 C17 122.56(19) no
F7 C17 C16 120.52(19) yes
F7 C17 C18 120.51(19) yes
C16 C17 C18 119.0(2) no
F8 C18 C17 119.5(2) yes
F8 C18 C19 120.3(2) yes
C17 C18 C19 120.11(19) no
F9 C19 C18 120.30(18) yes
F9 C19 C20 120.1(2) yes
C18 C19 C20 119.6(2) no
F10 C20 C15 119.60(17) yes
F10 C20 C19 118.25(18) yes
C15 C20 C19 122.1(2) no
N5 C27 C28 178.4(2) yes
C27 C28 C29 119.81(19) no
C27 C28 C33 119.05(19) no
C29 C28 C33 121.1(2) no
C28 C29 C30 118.3(2) no
C29 C30 C31 120.8(3) no
C30 C31 C32 120.6(2) no
C31 C32 C33 120.2(2) no
C28 C33 C32 118.9(2) no
Si1 C8 H8 111(2) no
Si1 C8 H8' 107(3) no
Si1 C8 H8" 111.4(19) no
H8 C8 H8' 111(3) no
H8 C8 H8" 109(3) no
H8' C8 H8" 107(3) no
Si1 C9 H9 117.0(16) no
Si1 C9 H9' 112(2) no
Si1 C9 H9" 116.6(19) no
H9 C9 H9' 104(3) no
H9 C9 H9" 100(2) no
H9' C9 H9" 105(3) no
Si1 C10 H10 118(2) no
Si1 C10 H10' 108(3) no
Si1 C10 H10" 109(2) no
H10 C10 H10' 115(4) no
H10 C10 H10" 96(4) no
H10' C10 H10" 111(4) no
Si2 C11 H11 105(2) no
Si2 C11 H11' 108.4(16) no
Si2 C11 H11" 113.6(16) no
H11 C11 H11' 112(3) no
H11 C11 H11" 115(3) no
H11' C11 H11" 102(3) no
Si2 C12 H12 111(3) no
Si2 C12 H12' 111(2) no
Si2 C12 H12" 110(2) no
H12 C12 H12' 111(4) no
H12 C12 H12" 107(3) no
H12' C12 H12" 107(3) no
Si2 C13 H13 115(2) no
Si2 C13 H13' 108(2) no
Si2 C13 H13" 111.9(16) no
H13 C13 H13' 107(3) no
H13 C13 H13" 105(3) no
H13' C13 H13" 110(3) no
Si3 C21 H21 106.5(19) no
Si3 C21 H21' 105(2) no
Si3 C21 H21" 117(3) no
H21 C21 H21' 108(3) no
H21 C21 H21" 107(3) no
H21' C21 H21" 113(3) no
Si3 C22 H22 110(2) no
Si3 C22 H22' 110.7(18) no
Si3 C22 H22" 110.9(17) no
H22 C22 H22' 107(3) no
H22 C22 H22" 111(2) no
H22' C22 H22" 107(3) no
Si3 C23 H23 110(2) no
Si3 C23 H23' 109(2) no
Si3 C23 H23" 110(2) no
H23 C23 H23' 106(3) no
H23 C23 H23" 110(4) no
H23' C23 H23" 112(3) no
H24A C24A H24B 109.49 no
H24A C24A H24C 109.47 no
H24B C24A H24C 109.44 no
Si4 C24A H24A 109.49 no
Si4 C24A H24B 109.48 no
Si4 C24A H24C 109.46 no
H24D C24B H24E 109.43 no
H24D C24B H24F 109.49 no
H24E C24B H24F 109.46 no
Si4 C24B H24D 109.47 no
Si4 C24B H24E 109.46 no
Si4 C24B H24F 109.50 no
Si4 C25 H25" 100(3) no
Si4 C25 H25 118(5) no
Si4 C25 H25' 109(2) no
H25' C25 H25" 96(4) no
H25 C25 H25' 117(6) no
H25 C25 H25" 113(6) no
Si4 C26C H26A 109.68 no
H26A C26C H26B 109.34 no
Si4 C26C H26B 109.52 no
Si4 C26C H26C 109.60 no
H26A C26C H26C 109.47 no
H26B C26C H26C 109.22 no
Si4 C26D H26D 109.45 no
H26E C26D H26F 109.49 no
Si4 C26D H26F 109.43 no
H26D C26D H26E 109.51 no
Si4 C26D H26E 109.44 no
H26D C26D H26F 109.50 no
C28 C29 H29 120(2) no
C30 C29 H29 121(2) no
C29 C30 H30 119(2) no
C31 C30 H30 120(2) no
C30 C31 H31 116(2) no
C32 C31 H31 123(2) no
C31 C32 H32 117.2(19) no
C33 C32 H32 122.6(19) no
C32 C33 H33 122.4(16) no
C28 C33 H33 118.7(16) no

loop_
_geom_bond_atom_site_label_1
_geom_bond_atom_site_label_2
_geom_bond_distance
_geom_bond_publ_flag
V1 Cl 2.3060(9) yes
V1 N1 2.0823(16) yes
V1 N2 2.0673(16) yes
V1 N3 2.1044(17) yes
V1 N4 2.1210(15) yes
V1 N5 2.1531(18) yes
Si1 N1 1.7561(18) yes
Si1 C8 1.854(3) yes
Si1 C9 1.866(3) yes
Si1 C10 1.858(5) yes
Si2 N2 1.7524(18) yes
Si2 C11 1.848(2) yes
Si2 C12 1.854(3) yes
Si2 C13 1.862(3) yes
Si3 N3 1.7488(18) yes
Si3 C21 1.860(3) yes
Si3 C22 1.852(3) yes
Si3 C23 1.854(3) yes
Si4 N4 1.7464(18) yes
Si4 C24B 1.878(11) yes
Si4 C25 1.853(5) yes
Si4 C26D 1.854(15) yes
Si4 C24A 1.792(17) yes
Si4 C26C 1.849(19) yes
F1 C3 1.343(2) yes
F2 C4 1.336(3) yes
F3 C5 1.333(2) yes
F4 C6 1.344(2) yes
F5 C7 1.336(3) yes
F6 C16 1.340(2) yes
F7 C17 1.336(3) yes
F8 C18 1.341(2) yes
F9 C19 1.341(3) yes
F10 C20 1.343(3) yes
N1 C1 1.326(3) yes
N2 C1 1.317(2) yes
N3 C14 1.322(2) yes
N4 C14 1.310(3) yes
N5 C27 1.139(3) yes
C1 C2 1.510(2) no
C2 C3 1.375(3) no
C2 C7 1.384(3) no
C3 C4 1.376(3) no
C4 C5 1.382(3) no
C5 C6 1.361(3) no
C6 C7 1.388(3) no
C14 C15 1.517(2) no
C15 C16 1.374(3) no
C15 C20 1.385(3) no
C16 C17 1.384(3) no
C17 C18 1.379(3) no
C18 C19 1.369(4) no
C19 C20 1.380(3) no
C27 C28 1.439(3) no
C28 C29 1.386(3) no
C28 C33 1.393(3) no
C29 C30 1.384(4) no
C30 C31 1.376(4) no
C31 C32 1.366(4) no
C32 C33 1.385(3) no
C8 H8 .99(3) no
C8 H8' .87(4) no
C8 H8" 1.00(3) no
C9 H9 .96(3) no
C9 H9' 1.00(4) no
C9 H9" .96(3) no
C10 H10 .92(5) no
C10 H10' .79(4) no
C10 H10" .92(4) no
C11 H11 .94(4) no
C11 H11' .90(4) no
C11 H11" .96(3) no
C12 H12 .94(4) no
C12 H12' .94(4) no
C12 H12" .92(4) no
C13 H13 .97(4) no
C13 H13' .96(4) no
C13 H13" .96(3) no
C21 H21 1.07(3) no
C21 H21' .93(4) no
C21 H21" .92(4) no
C22 H22 .98(4) no
C22 H22' .93(3) no
C22 H22" .96(3) no
C23 H23 .87(4) no
C23 H23' .98(4) no
C23 H23" 1.03(4) no
C24A H24B .9800 no
C24A H24C .9804 no
C24A H24A .9797 no
C24B H24F .9797 no
C24B H24E .9803 no
C24B H24D .9801 no
C25 H25 .85(9) no
C25 H25' .98(4) no
C25 H25" .95(5) no
C26C H26C .9808 no
C26C H26A .9793 no
C26C H26B .9824 no
C26D H26D .9797 no
C26D H26E .9798 no
C26D H26F .9800 no
C29 H29 .89(4) no
C30 H30 .90(4) no
C31 H31 .92(4) no
C32 H32 .92(3) no
C33 H33 .99(3) no

loop_
_geom_contact_atom_site_label_1
_geom_contact_atom_site_label_2
_geom_contact_distance
_geom_contact_site_symmetry_2
_geom_contact_publ_flag
Cl C26C 3.404(19) . no
Cl H26D 2.9238 . no
Cl H26A 2.6276 . no
Cl H8 3.02(3) 2_556 no
Cl H29 2.84(4) 2_556 no
Si1 C3 3.877(2) . no
Si1 C7 3.833(2) . no
Si2 C7 3.728(2) . no
Si3 C16 3.779(2) . no
Si4 C20 3.777(2) . no
Si1 H22 3.29(3) . no
Si4 H11" 3.42(3) . no
F1 F2 2.688(2) . no
F2 F3 2.705(2) . no
F2 F7 2.789(2) 1_545 no
F2 F1 2.688(2) . no
F2 F3 2.880(2) 2_645 no
F3 F2 2.705(2) . no
F3 F4 2.718(2) . no
F3 C21 3.312(3) 1_645 no
F3 C25 3.308(6) 1_545 no
F3 F2 2.880(2) 2_645 no
F4 F10 3.045(2) 1_645 no
F4 F9 3.048(2) 1_645 no
F4 F5 2.6876(17) . no
F4 F3 2.718(2) . no
F5 F9 3.111(2) 1_645 no
F5 C30 3.254(4) 2_556 no
F5 F4 2.6876(17) . no
F6 C13 3.277(3) 2_655 no
F6 F7 2.6782(19) . no
F6 C11 3.159(3) . no
F7 F6 2.6782(19) . no
F7 F8 3.047(2) 2_565 no
F7 C18 3.096(3) 2_565 no
F7 F2 2.789(2) 1_565 no
F7 F8 2.719(2) . no
F7 C17 3.271(3) 2_565 no
F8 F9 2.723(2) . no
F8 F7 2.719(2) . no
F8 F7 3.047(2) 2_565 no
F9 F5 3.111(2) 1_465 no
F9 F4 3.048(2) 1_465 no
F9 F8 2.723(2) . no
F9 F10 2.6890(18) . no
F10 C33 3.361(3) . no
F10 F4 3.045(2) 1_465 no
F10 F9 2.6890(18) . no
F1 H23" 2.64(4) . no
F1 H22 2.79(4) . no
F2 H21' 2.80(4) 2_555 no
F3 H25 2.69(9) 1_545 no
F4 H33 2.62(3) 1_645 no
F4 H21 2.64(4) 1_645 no
F4 H25' 2.84(4) 1_545 no
F5 H10 2.60(5) . no
F5 H12" 2.76(4) . no
F6 H13' 2.77(4) 2_655 no
F6 H11 2.66(4) . no
F6 H23 2.83(4) . no
F9 H9' 2.78(4) 1_565 no
F9 H12" 2.67(4) 1_465 no
F10 H24D 2.6822 . no
F10 H33 2.51(3) . no
N1 C22 3.447(3) . no
N5 C8 3.389(3) . no
N1 H22 2.71(3) . no
N4 H11" 2.91(3) . no
N5 H8 2.85(4) . no
C2 C9 3.306(4) . no
C2 C13 3.172(4) . no
C3 C9 3.307(4) . no
C3 C13 3.394(4) . no
C3 Si1 3.877(2) . no
C5 C25 3.439(6) 1_545 no
C6 C25 3.566(6) 1_545 no
C7 Si2 3.728(2) . no
C7 C13 3.495(4) . no
C7 Si1 3.833(2) . no
C8 C27 3.550(3) . no
C8 N5 3.389(3) . no
C9 C3 3.307(4) . no
C9 C2 3.306(4) . no
C10 C24A 3.565(19) 2_556 no
C11 F6 3.159(3) . no
C13 F6 3.277(3) 2_655 no
C13 C7 3.495(4) . no
C13 C3 3.394(4) . no
C13 C2 3.172(4) . no
C15 C25 3.210(7) . no
C15 C21 3.220(4) . no
C16 C21 3.585(4) . no
C16 C25 3.412(6) . no
C16 Si3 3.779(2) . no
C17 F7 3.271(3) 2_565 no
C18 F7 3.096(3) 2_565 no
C20 Si4 3.777(2) . no
C20 C21 3.427(4) . no
C21 C15 3.220(4) . no
C21 F3 3.312(3) 1_465 no
C21 C20 3.427(4) . no
C21 C16 3.585(4) . no
C22 N1 3.447(3) . no
C24A C10 3.565(19) 2_556 no
C25 F3 3.308(6) 1_565 no
C25 C5 3.439(6) 1_565 no
C25 C6 3.566(6) 1_565 no
C25 C15 3.210(7) . no
C25 C16 3.412(6) . no
C26C Cl 3.404(19) . no
C27 C8 3.550(3) . no
C30 F5 3.254(4) 2_556 no
C32 C32 3.498(4) 2_466 no
C32 C33 3.596(4) 2_466 no
C33 F10 3.361(3) . no
C33 C32 3.596(4) 2_466 no
C2 H9" 2.94(3) . no
C2 H13 2.80(4) . no
C3 H9" 2.86(3) . no
C3 H13 3.05(4) . no
C3 H9 3.08(3) . no
C3 H13" 3.01(3) . no
C5 H25 3.07(8) 1_545 no
C6 H25' 2.96(4) 1_545 no
C7 H10 3.05(4) . no
C7 H13 2.82(4) . no
C10 H24C 2.8099 2_556 no
C10 H24F 3.0864 2_556 no
C15 H21" 2.84(4) . no
C15 H25" 2.93(5) . no
C15 H25 3.08(9) . no
C16 H25 2.96(9) . no
C16 H21" 2.94(4) . no
C20 H21" 3.05(4) . no
C20 H21 3.08(4) . no
C20 H25" 3.01(6) . no
C24A H10' 2.85(4) 2_556 no
C27 H8 2.90(4) . no
C28 H26B 3.0187 1_455 no
C28 H26E 3.0272 1_455 no
C31 H26B 3.0621 1_455 no
C31 H24B 3.0959 1_455 no
C32 H26B 2.8980 1_455 no
C32 H26E 3.0766 1_455 no
C33 H26E 2.8359 1_455 no
C33 H26B 2.8804 1_455 no
H8 C27 2.90(4) . no
H8 N5 2.85(4) . no
H8 Cl 3.02(3) 2_556 no
H8" H22" 2.59(4) . no
H9 C3 3.08(3) . no
H9' F9 2.78(4) 1_545 no
H9" C2 2.94(3) . no
H9" C3 2.86(3) . no
H10 F5 2.60(5) . no
H10 C7 3.05(4) . no
H10' H24C 2.1333 2_556 no
H10' H24F 2.4517 2_556 no
H10' C24A 2.85(4) 2_556 no
H11 F6 2.66(4) . no
H11" Si4 3.42(3) . no
H11" N4 2.91(3) . no
H11" H26F 2.4101 . no
H12 H26C 2.5499 . no
H12" F5 2.76(4) . no
H12" F9 2.67(4) 1_645 no
H13 C2 2.80(4) . no
H13 C3 3.05(4) . no
H13 C7 2.82(4) . no
H13' F6 2.77(3) 2_655 no
H13' H23 2.53(6) 2_655 no
H13" C3 3.01(3) . no
H21 C20 3.08(4) . no
H21 F4 2.64(4) 1_465 no
H21' F2 2.80(4) 2_555 no
H21" C15 2.84(4) . no
H21" C16 2.94(4) . no
H21" C20 3.05(4) . no
H22 F1 2.79(4) . no
H22 N1 2.71(3) . no
H22 Si1 3.29(3) . no
H22" H8" 2.59(4) . no
H23 F6 2.83(4) . no
H23 H13' 2.53(6) 2_655 no
H23" F1 2.64(4) . no
H24B C31 3.0959 1_655 no
H24B H26B 2.5763 . no
H24C H10' 2.1333 2_556 no
H24C H26A 2.1351 . no
H24C C10 2.8099 2_556 no
H24D H25" 2.4133 . no
H24D H31 2.4418 2_466 no
H24D F10 2.6822 . no
H24F C10 3.0864 2_556 no
H24F H10' 2.4517 2_556 no
H25 C5 3.07(8) 1_565 no
H25 C15 3.08(9) . no
H25 F3 2.69(9) 1_565 no
H25 C16 2.96(9) . no
H25' F4 2.84(4) 1_565 no
H25' C6 2.96(4) 1_565 no
H25" C15 2.93(5) . no
H25" C20 3.01(6) . no
H25" H24D 2.4133 . no
H26A Cl 2.6276 . no
H26A H24C 2.1351 . no
H26B H24B 2.5763 . no
H26B C28 3.0187 1_655 no
H26B C31 3.0621 1_655 no
H26B C32 2.8980 1_655 no
H26B C33 2.8804 1_655 no
H26C H12 2.5499 . no
H26D Cl 2.9238 . no
H26E C28 3.0272 1_655 no
H26E C33 2.8359 1_655 no
H26E C32 3.0766 1_655 no
H26F H11" 2.4101 . no
H29 Cl 2.84(4) 2_556 no
H31 H24D 2.4418 2_466 no
H33 F4 2.62(3) 1_465 no
H33 F10 2.51(3) . no

loop_
_geom_hbond_atom_site_label_D
_geom_hbond_atom_site_label_H
_geom_hbond_atom_site_label_A
_geom_hbond_distance_DH
_geom_hbond_distance_HA
_geom_hbond_distance_DA
_geom_hbond_angle_DHA
_geom_hbond_publ_flag
C33 H33 F10 .99(3) 2.51(3) 3.361(3) 143(2) yes

loop_
_geom_torsion_atom_site_label_1
_geom_torsion_atom_site_label_2
_geom_torsion_atom_site_label_3
_geom_torsion_atom_site_label_4
_geom_torsion
_geom_torsion_publ_flag
Cl V1 N1 Si1 62.56(14) no
Cl V1 N1 C1 -91.89(11) no
N2 V1 N1 Si1 157.02(16) no
N2 V1 N1 C1 2.57(11) no
N3 V1 N1 Si1 -116.65(14) no
N3 V1 N1 C1 88.90(12) no
N5 V1 N1 Si1 -29.47(15) no
N5 V1 N1 C1 176.08(11) no
Cl V1 N2 Si2 -78.21(13) no
Cl V1 N2 C1 88.98(11) no
N1 V1 N2 Si2 -169.78(15) no
N1 V1 N2 C1 -2.59(11) no
N3 V1 N2 Si2 86.94(13) no
N3 V1 N2 C1 -105.87(12) no
N4 V1 N2 Si2 23.24(15) no
N4 V1 N2 C1 -169.57(11) no
N1 V1 N3 Si3 5.27(15) no
N1 V1 N3 C14 -174.54(11) no
N2 V1 N3 Si3 70.68(14) no
N2 V1 N3 C14 -109.13(12) no
N4 V1 N3 Si3 176.53(16) no
N4 V1 N3 C14 -3.28(11) no
N5 V1 N3 Si3 -94.21(14) no
N5 V1 N3 C14 85.98(12) no
Cl V1 N4 Si4 -2.71(14) no
Cl V1 N4 C14 -173.36(11) no
N2 V1 N4 Si4 -101.22(14) no
N2 V1 N4 C14 88.14(12) no
N3 V1 N4 Si4 173.96(16) no
N3 V1 N4 C14 3.31(11) no
N5 V1 N4 Si4 88.15(14) no
N5 V1 N4 C14 -82.49(12) no
C8 Si1 N1 V1 38.72(18) no
C8 Si1 N1 C1 -174.48(18) no
C9 Si1 N1 V1 159.17(15) no
C9 Si1 N1 C1 -54.0(2) no
C10 Si1 N1 V1 -80.0(2) no
C10 Si1 N1 C1 66.8(2) no
C11 Si2 N2 V1 -47.04(17) no
C11 Si2 N2 C1 150.25(19) no
C12 Si2 N2 V1 72.07(15) no
C12 Si2 N2 C1 -90.6(2) no
C13 Si2 N2 V1 -165.97(14) no
C13 Si2 N2 C1 31.3(2) no
C21 Si3 N3 V1 145.76(16) no
C21 Si3 N3 C14 -34.5(2) no
C22 Si3 N3 V1 27.11(17) no
C22 Si3 N3 C14 -153.15(19) no
C23 Si3 N3 V1 -92.11(18) no
C23 Si3 N3 C14 87.6(2) no
C24B Si4 N4 V1 -83.0(4) no
C24B Si4 N4 C14 84.1(4) no
C25 Si4 N4 V1 164.1(2) no
C25 Si4 N4 C14 -28.8(3) no
C26D Si4 N4 V1 54.7(6) no
C26D Si4 N4 C14 -138.1(6) no
V1 N1 C1 N2 -4.11(17) no
Si1 N1 C1 N2 -162.90(14) no
Si1 N1 C1 C2 17.6(3) no
V1 N1 C1 C2 176.41(17) no
Si2 N2 C1 N1 172.60(14) no
Si2 N2 C1 C2 -7.9(3) no
V1 N2 C1 N1 4.14(17) no
V1 N2 C1 C2 -176.38(16) no
V1 N3 C14 C15 -171.45(16) no
Si3 N3 C14 N4 -174.47(15) no
V1 N3 C14 N4 5.36(18) no
Si3 N3 C14 C15 8.7(3) no
Si4 N4 C14 N3 -176.59(15) no
Si4 N4 C14 C15 .2(3) no
V1 N4 C14 N3 -5.32(18) no
V1 N4 C14 C15 171.49(17) no
N2 C1 C2 C7 82.9(3) no
N1 C1 C2 C3 83.9(3) no
N1 C1 C2 C7 -97.6(2) no
N2 C1 C2 C3 -95.6(2) no
C1 C2 C3 F1 -1.3(3) no
C1 C2 C3 C4 178.9(2) no
C7 C2 C3 F1 -179.82(19) no
C3 C2 C7 C6 -.1(3) no
C7 C2 C3 C4 .3(3) no
C1 C2 C7 F5 .6(3) no
C1 C2 C7 C6 -178.6(2) no
C3 C2 C7 F5 179.09(19) no
C2 C3 C4 F2 179.3(2) no
C2 C3 C4 C5 -.5(3) no
F1 C3 C4 C5 179.6(2) no
F1 C3 C4 F2 -.5(3) no
F2 C4 C5 F3 -.1(3) no
F2 C4 C5 C6 -179.4(2) no
C3 C4 C5 F3 179.8(2) no
C3 C4 C5 C6 .5(4) no
F3 C5 C6 C7 -179.5(2) no
C4 C5 C6 F4 179.5(2) no
F3 C5 C6 F4 .2(4) no
C4 C5 C6 C7 -.2(3) no
F4 C6 C7 F5 1.1(3) no
F4 C6 C7 C2 -179.7(2) no
C5 C6 C7 C2 .0(3) no
C5 C6 C7 F5 -179.2(2) no
N3 C14 C15 C20 94.9(2) no
N4 C14 C15 C16 99.1(3) no
N3 C14 C15 C16 -84.3(3) no
N4 C14 C15 C20 -81.7(3) no
C20 C15 C16 F6 -179.47(19) no
C14 C15 C20 F10 .5(3) no
C14 C15 C20 C19 -179.9(2) no
C20 C15 C16 C17 .3(3) no
C14 C15 C16 F6 -.2(3) no
C14 C15 C16 C17 179.5(2) no
C16 C15 C20 F10 179.8(2) no
C16 C15 C20 C19 -.6(3) no
C15 C16 C17 C18 .3(4) no
F6 C16 C17 F7 1.3(3) no
C15 C16 C17 F7 -178.5(2) no
F6 C16 C17 C18 -180.0(2) no
C16 C17 C18 C19 -.6(4) no
F7 C17 C18 F8 -1.2(4) no
C16 C17 C18 F8 -180.0(2) no
F7 C17 C18 C19 178.2(2) no
F8 C18 C19 F9 .4(4) no
C17 C18 C19 C20 .3(4) no
F8 C18 C19 C20 179.7(2) no
C17 C18 C19 F9 -179.0(2) no
C18 C19 C20 C15 .3(4) no
F9 C19 C20 F10 -.8(3) no
F9 C19 C20 C15 179.6(2) no
C18 C19 C20 F10 179.9(7) no
C27 C28 C33 C32 178.8(2) no
C27 C28 C29 C30 -178.9(2) no
C33 C28 C29 C30 .5(4) no
C29 C28 C33 C32 -.6(3) no
C28 C29 C30 C31 -.3(4) no
C29 C30 C31 C32 .2(5) no
C30 C31 C32 C33 -.3(4) no
C31 C32 C33 C28 .5(4) no
